data_4118797
loop_
_publ_author_name
'Gretchen R. Stanton'
'Per-Ola Norrby'
'Patrick J. Carroll'
'Patrick J. Walsh'

_publ_section_title
;
 Chelation-Controlled Addition of Organozincs to \a-Chloro Aldimines
;
_journal_name_full 'Journal of the American Chemical Society'
_journal_page_first 17599
_journal_page_last 17604
_journal_paper_doi 10.1021/ja306781z
_journal_volume 134
_journal_year 2012
_chemical_formula_sum 'C13 H20 Cl N O2 S'
_chemical_formula_weight 289.81
_space_group_IT_number 14
_symmetry_cell_setting monoclinic
_symmetry_Int_Tables_number 14
_symmetry_space_group_name_Hall '-P 2yn'
_symmetry_space_group_name_H-M 'P 1 21/n 1'
_atom_sites_solution_hydrogens geom
_atom_sites_solution_primary direct
_audit_creation_method SHELXL-97
_cell_angle_alpha 90.00
_cell_angle_beta 100.647(2)
_cell_angle_gamma 90.00
_cell_formula_units_Z 4
_cell_length_a 10.6122(3)
_cell_length_b 11.6784(4)
_cell_length_c 12.4269(4)
_cell_measurement_temperature 143(1)
_cell_volume 1513.60(8)
_computing_data_collection 'Bruker APEX2'
_computing_data_reduction 'Bruker SAINT'
_computing_structure_refinement 'SHELXL-97 (Sheldrick, 2008)'
_computing_structure_solution 'SHELXS-97 (Sheldrick, 2008)'
_diffrn_ambient_temperature 143(1)
_diffrn_measured_fraction_theta_full 0.987
_diffrn_measured_fraction_theta_max 0.987
_diffrn_measurement_device 'CCD Area Detector'
_diffrn_measurement_device_type 'Bruker APEXII'
_diffrn_measurement_method 'phi and omega scans'
_diffrn_radiation_monochromator graphite
_diffrn_radiation_source 'sealed tube'
_diffrn_radiation_type MoK\a
_diffrn_radiation_wavelength 0.71073
_diffrn_reflns_av_R_equivalents 0.0186
_diffrn_reflns_av_sigmaI/netI 0.0101
_diffrn_reflns_limit_h_max 13
_diffrn_reflns_limit_h_min -13
_diffrn_reflns_limit_k_max 15
_diffrn_reflns_limit_k_min -15
_diffrn_reflns_limit_l_max 16
_diffrn_reflns_limit_l_min -16
_diffrn_reflns_number 25767
_diffrn_reflns_theta_full 27.59
_diffrn_reflns_theta_max 27.59
_diffrn_reflns_theta_min 2.41
_exptl_absorpt_coefficient_mu 0.385
_exptl_absorpt_correction_T_max 0.7456
_exptl_absorpt_correction_T_min 0.6759
_exptl_absorpt_correction_type multi-scan
_exptl_absorpt_process_details '(SADABS; Sheldrick, 2007)'
_exptl_crystal_density_diffrn 1.272
_exptl_crystal_F_000 616
_exptl_crystal_size_max 0.35
_exptl_crystal_size_mid 0.20
_exptl_crystal_size_min 0.10
_refine_diff_density_max 0.470
_refine_diff_density_min -0.316
_refine_diff_density_rms 0.046
_refine_ls_extinction_method none
_refine_ls_goodness_of_fit_ref 1.043
_refine_ls_hydrogen_treatment constr
_refine_ls_matrix_type full
_refine_ls_number_parameters 168
_refine_ls_number_reflns 3473
_refine_ls_number_restraints 0
_refine_ls_restrained_S_all 1.043
_refine_ls_R_factor_all 0.0368
_refine_ls_R_factor_gt 0.0336
_refine_ls_shift/su_max 0.038
_refine_ls_shift/su_mean 0.001
_refine_ls_structure_factor_coef Fsqd
_refine_ls_weighting_details 'calc w=1/[\s^2^(Fo^2^)+(0.0404P)^2^+0.9249P] where P=(Fo^2^+2Fc^2^)/3'
_refine_ls_weighting_scheme calc
_refine_ls_wR_factor_gt 0.0897
_refine_ls_wR_factor_ref 0.0930
_reflns_number_gt 3154
_reflns_number_total 3473
_reflns_threshold_expression >2sigma(I)
_cod_data_source_file ja306781z_si_001.cif
_cod_data_source_block shelxl
_cod_original_cell_volume 1513.59(8)
_cod_original_sg_symbol_H-M 'P 21/n '
_cod_database_code 4118797

loop_
_symmetry_equiv_pos_as_xyz
'x, y, z'
'-x+1/2, y+1/2, -z+1/2'
'-x, -y, -z'
'x-1/2, -y-1/2, z-1/2'

loop_
_atom_site_label
_atom_site_type_symbol
_atom_site_fract_x
_atom_site_fract_y
_atom_site_fract_z
_atom_site_U_iso_or_equiv
_atom_site_adp_type
_atom_site_occupancy
_atom_site_symmetry_multiplicity
_atom_site_calc_flag
_atom_site_refinement_flags
C1 C 0.45524(12) 0.25235(11) 0.55624(11) 0.0236(3) Uani 1 1 d .
C2 C 0.44224(17) 0.36970(13) 0.55163(13) 0.0360(3) Uani 1 1 d .
H2 H 0.4720 0.4111 0.4974 0.048 Uiso 1 1 calc R
C3 C 0.38477(18) 0.42578(13) 0.62790(15) 0.0401(4) Uani 1 1 d .
H3 H 0.3766 0.5050 0.6247 0.053 Uiso 1 1 calc R
C4 C 0.33932(14) 0.36592(13) 0.70881(12) 0.0309(3) Uani 1 1 d .
C5 C 0.35024(16) 0.24728(14) 0.71013(13) 0.0365(3) Uani 1 1 d .
H5 H 0.3176 0.2057 0.7626 0.049 Uiso 1 1 calc R
C6 C 0.40844(16) 0.18968(12) 0.63521(13) 0.0336(3) Uani 1 1 d .
H6 H 0.4161 0.1104 0.6377 0.045 Uiso 1 1 calc R
C7 C 0.28163(19) 0.42839(16) 0.79381(16) 0.0468(4) Uani 1 1 d .
H7A H 0.3448 0.4780 0.8351 0.070 Uiso 1 1 calc R
H7B H 0.2534 0.3740 0.8422 0.070 Uiso 1 1 calc R
H7C H 0.2099 0.4730 0.7584 0.070 Uiso 1 1 calc R
C8 C 0.32336(13) 0.18225(12) 0.30194(12) 0.0290(3) Uani 1 1 d .
H8 H 0.3463 0.2636 0.3079 0.039 Uiso 1 1 calc R
C9 C 0.31509(15) 0.14765(14) 0.18243(12) 0.0348(3) Uani 1 1 d .
H9 H 0.2398 0.1859 0.1399 0.046 Uiso 1 1 calc R
C10 C 0.42999(17) 0.17892(18) 0.13070(15) 0.0485(5) Uani 1 1 d .
H10 H 0.5065 0.1414 0.1719 0.064 Uiso 1 1 calc R
C11 C 0.4104(2) 0.1395(3) 0.01115(17) 0.0692(7) Uani 1 1 d .
H11A H 0.3942 0.0586 0.0074 0.104 Uiso 1 1 calc R
H11B H 0.4862 0.1559 -0.0180 0.104 Uiso 1 1 calc R
H11C H 0.3387 0.1794 -0.0308 0.104 Uiso 1 1 calc R
C12 C 0.4509(2) 0.3088(2) 0.13535(18) 0.0669(7) Uani 1 1 d .
H12A H 0.3734 0.3467 0.1016 0.100 Uiso 1 1 calc R
H12B H 0.5186 0.3284 0.0971 0.100 Uiso 1 1 calc R
H12C H 0.4738 0.3327 0.2103 0.100 Uiso 1 1 calc R
C13 C 0.19731(15) 0.16848(17) 0.34207(15) 0.0451(4) Uani 1 1 d .
H13A H 0.1734 0.0891 0.3393 0.068 Uiso 1 1 calc R
H13B H 0.1318 0.2121 0.2962 0.068 Uiso 1 1 calc R
H13C H 0.2071 0.1955 0.4161 0.068 Uiso 1 1 calc R
N1 N 0.42771(11) 0.11813(9) 0.37159(9) 0.0258(2) Uani 1 1 d .
O1 O 0.61442(9) 0.09534(8) 0.51669(8) 0.0291(2) Uani 1 1 d .
O2 O 0.58931(10) 0.27206(8) 0.40476(8) 0.0292(2) Uani 1 1 d .
Cl1 Cl 0.28542(6) -0.00514(4) 0.17299(4) 0.05833(16) Uani 1 1 d .
S1 S 0.53295(3) 0.18352(3) 0.46042(3) 0.02276(10) Uani 1 1 d .
H1 H 0.4080 0.0560 0.3944 0.035 Uiso 1 1 d .

loop_
_atom_site_aniso_label
_atom_site_aniso_U_11
_atom_site_aniso_U_22
_atom_site_aniso_U_33
_atom_site_aniso_U_23
_atom_site_aniso_U_13
_atom_site_aniso_U_12
C1 0.0252(6) 0.0215(6) 0.0231(6) 0.0007(5) 0.0022(5) -0.0027(5)
C2 0.0512(9) 0.0220(7) 0.0397(8) 0.0053(6) 0.0215(7) -0.0009(6)
C3 0.0546(10) 0.0224(7) 0.0488(9) 0.0014(6) 0.0242(8) 0.0014(7)
C4 0.0293(7) 0.0316(7) 0.0328(7) -0.0039(6) 0.0081(6) -0.0052(6)
C5 0.0476(9) 0.0317(8) 0.0342(8) 0.0020(6) 0.0179(7) -0.0092(6)
C6 0.0477(9) 0.0210(6) 0.0345(8) 0.0032(6) 0.0134(7) -0.0050(6)
C7 0.0519(10) 0.0435(10) 0.0517(10) -0.0112(8) 0.0275(9) -0.0076(8)
C8 0.0273(7) 0.0258(7) 0.0310(7) 0.0020(5) -0.0018(5) 0.0038(5)
C9 0.0360(8) 0.0342(8) 0.0303(7) 0.0036(6) -0.0043(6) 0.0038(6)
C10 0.0370(9) 0.0725(13) 0.0342(9) 0.0147(8) 0.0021(7) 0.0124(8)
C11 0.0650(14) 0.105(2) 0.0398(11) 0.0091(12) 0.0147(10) 0.0314(14)
C12 0.0662(14) 0.0855(17) 0.0464(11) 0.0232(11) 0.0041(10) -0.0250(12)
C13 0.0293(8) 0.0603(11) 0.0441(10) 0.0022(8) 0.0027(7) 0.0050(7)
N1 0.0284(6) 0.0193(5) 0.0271(6) 0.0013(4) -0.0019(4) 0.0002(4)
O1 0.0256(5) 0.0260(5) 0.0333(5) 0.0044(4) -0.0005(4) 0.0026(4)
O2 0.0317(5) 0.0260(5) 0.0311(5) 0.0029(4) 0.0092(4) -0.0038(4)
Cl1 0.0824(4) 0.0390(2) 0.0452(3) -0.01140(19) -0.0102(2) -0.0062(2)
S1 0.02317(16) 0.01950(16) 0.02477(17) 0.00175(11) 0.00228(12) -0.00056(11)

loop_
_atom_type_symbol
_atom_type_description
_atom_type_scat_dispersion_real
_atom_type_scat_dispersion_imag
_atom_type_scat_source
C C 0.0033 0.0016 'International Tables Vol C Tables 4.2.6.8 and 6.1.1.4'
H H 0.0000 0.0000 'International Tables Vol C Tables 4.2.6.8 and 6.1.1.4'
N N 0.0061 0.0033 'International Tables Vol C Tables 4.2.6.8 and 6.1.1.4'
O O 0.0106 0.0060 'International Tables Vol C Tables 4.2.6.8 and 6.1.1.4'
Cl Cl 0.1484 0.1585 'International Tables Vol C Tables 4.2.6.8 and 6.1.1.4'
S S 0.1246 0.1234 'International Tables Vol C Tables 4.2.6.8 and 6.1.1.4'

loop_
_geom_angle_atom_site_label_1
_geom_angle_atom_site_label_2
_geom_angle_atom_site_label_3
_geom_angle
C2 C1 C6 120.53(13)
C2 C1 S1 118.77(11)
C6 C1 S1 120.70(11)
C1 C2 C3 119.74(14)
C4 C3 C2 121.08(14)
C3 C4 C5 118.23(14)
C3 C4 C7 120.49(14)
C5 C4 C7 121.27(14)
C6 C5 C4 121.56(14)
C5 C6 C1 118.83(13)
N1 C8 C13 111.35(12)
N1 C8 C9 109.77(12)
C13 C8 C9 113.30(13)
C10 C9 C8 116.13(14)
C10 C9 Cl1 110.59(13)
C8 C9 Cl1 107.57(10)
C9 C10 C11 111.19(17)
C9 C10 C12 110.05(17)
C11 C10 C12 109.05(18)
C8 N1 S1 120.74(9)
O2 S1 O1 118.90(6)
O2 S1 N1 108.02(6)
O1 S1 N1 105.77(6)
O2 S1 C1 106.61(6)
O1 S1 C1 108.17(6)
N1 S1 C1 109.12(6)

loop_
_geom_bond_atom_site_label_1
_geom_bond_atom_site_label_2
_geom_bond_distance
C1 C2 1.378(2)
C1 C6 1.3875(19)
C1 S1 1.7626(14)
C2 C3 1.383(2)
C3 C4 1.383(2)
C4 C5 1.390(2)
C4 C7 1.504(2)
C5 C6 1.383(2)
C8 N1 1.4772(17)
C8 C13 1.520(2)
C8 C9 1.526(2)
C9 C10 1.524(2)
C9 Cl1 1.8119(17)
C10 C11 1.532(3)
C10 C12 1.532(3)
N1 S1 1.6104(11)
O1 S1 1.4401(10)
O2 S1 1.4346(10)

loop_
_geom_hbond_atom_site_label_D
_geom_hbond_atom_site_label_H
_geom_hbond_atom_site_label_A
_geom_hbond_distance_DH
_geom_hbond_distance_HA
_geom_hbond_distance_DA
_geom_hbond_angle_DHA
_geom_hbond_site_symmetry_A
N1 H1 O1 0.82 2.12 2.9276(15) 167.9 3_656
